data_2008166
loop_
_publ_author_name
'M. Paz Mart\'inez-Alc\'azar'
'Isabel Fonseca'
'Felix H. Cano'
'J. Gonzalo Rodr\'iguez'

_publ_section_title
;
 <i>N</i>-(<i>p</i>-Chlorobenzoyl)-<i>N</i>-methylaniline
;
_journal_issue 2
_journal_name_full 'Acta Crystallographica Section C'
_journal_page_first 256
_journal_page_last 258
_journal_paper_doi 10.1107/S0108270198010774
_journal_volume 55
_journal_year 1999
_chemical_formula_sum 'C15 H14 Cl N O'
_chemical_formula_weight 259.72
_chemical_name_systematic
;
 N-Methyl-(p-chorophenacyl)aniline
;
_space_group_IT_number 14
_symmetry_cell_setting monoclinic
_symmetry_space_group_name_Hall '-P 2yn'
_symmetry_space_group_name_H-M 'P 1 21/n 1'
_audit_creation_method SHELXL-97
_cell_angle_alpha 90.00
_cell_angle_beta 104.890(10)
_cell_angle_gamma 90.00
_cell_formula_units_Z 8
_cell_length_a 10.2360(10)
_cell_length_b 22.433(3)
_cell_length_c 12.188(2)
_cell_measurement_reflns_used 66
_cell_measurement_temperature 293(2)
_cell_measurement_theta_max 32
_cell_measurement_theta_min 4
_cell_volume 2704.7(6)
_computing_cell_refinement 'LSUCREB (Appleman, 1971)'
_computing_data_collection 'Seifert XRD 3000S'
_computing_data_reduction 'XRAY80 (Stewart et al., 1980)'
_computing_molecular_graphics 'Xtal3.0 (Hall & Stewart, 1990)'
_computing_publication_material SHELXL-97
_computing_structure_refinement 'XRAY80; SHELXL-97 (Sheldrick, 1997)'
_computing_structure_solution 'MULTAN80 (Main et al., 1980)'
_diffrn_ambient_temperature 293(2)
_diffrn_measurement_device_type 'Seifert XRD 3000S'
_diffrn_measurement_method \w-2\q
_diffrn_radiation_monochromator graphite
_diffrn_radiation_source 'fine-focus sealed tube'
_diffrn_radiation_type CuK\a
_diffrn_radiation_wavelength 1.54180
_diffrn_reflns_av_R_equivalents 0.0000
_diffrn_reflns_av_sigmaI/netI 0.0306
_diffrn_reflns_limit_h_max 11
_diffrn_reflns_limit_h_min 0
_diffrn_reflns_limit_k_max 26
_diffrn_reflns_limit_k_min 0
_diffrn_reflns_limit_l_max 13
_diffrn_reflns_limit_l_min -14
_diffrn_reflns_number 4385
_diffrn_reflns_theta_max 64.89
_diffrn_reflns_theta_min 3.94
_diffrn_standards_decay_% 0
_diffrn_standards_interval_time 90
_diffrn_standards_number 2
_exptl_absorpt_coefficient_mu 2.388
_exptl_absorpt_correction_type none
_exptl_crystal_colour yellow
_exptl_crystal_density_diffrn 1.276
_exptl_crystal_density_meas ?
_exptl_crystal_density_method 'not measured'
_exptl_crystal_description prism
_exptl_crystal_F_000 1088
_exptl_crystal_size_max 0.56
_exptl_crystal_size_mid 0.30
_exptl_crystal_size_min 0.20
_refine_diff_density_max 0.349
_refine_diff_density_min -0.336
_refine_ls_extinction_coef 0.0069(5)
_refine_ls_extinction_method 'SHELXL97 (Sheldrick, 1997)'
_refine_ls_goodness_of_fit_ref 0.932
_refine_ls_hydrogen_treatment mixed
_refine_ls_matrix_type full
_refine_ls_number_parameters 438
_refine_ls_number_reflns 4385
_refine_ls_number_restraints 0
_refine_ls_restrained_S_all 0.932
_refine_ls_R_factor_all 0.0770
_refine_ls_R_factor_gt 0.0535
_refine_ls_shift/su_max 0.001
_refine_ls_shift/su_mean 0.000
_refine_ls_structure_factor_coef Fsqd
_refine_ls_weighting_details 'w = 1/[\s^2^(Fo^2^)+(0.0917P)^2^] where P=(Fo^2^+2Fc^2^)/3'
_refine_ls_weighting_scheme calc
_refine_ls_wR_factor_ref 0.1415
_reflns_number_gt 2807
_reflns_number_total 4385
_reflns_threshold_expression I>2\s(I)
_cod_data_source_file ka1278.cif
_cod_data_source_block mecl
_cod_depositor_comments
;
The following automatic conversions were performed:

'_exptl_crystal_density_meas' value 'not measured' was changed to '?'
- the value is perceived as not measured.

Automatic conversion script
Id: cif_fix_values 3008 2015-01-20 13:52:24Z robertas 

The following automatic conversions were performed:

'_refine_ls_weighting_scheme' value 'calc w =
1/[\s^2^(Fo^2^)+(0.0917P)^2^] where P=(Fo^2^+2Fc^2^)/3' was changed
to 'calc'. New tag '_refine_ls_weighting_details' was created. The
value of the new tag was set to 'w = 1/[\s^2^(Fo^2^)+(0.0917P)^2^]
where P=(Fo^2^+2Fc^2^)/3'.

Automatic conversion script
Id: cif_fix_values 3143 2015-03-26 13:38:13Z robertas 
;
_cod_original_sg_symbol_H-M 'P 21/n'
_cod_database_code 2008166

loop_
_symmetry_equiv_pos_as_xyz
'x, y, z'
'-x+1/2, y+1/2, -z+1/2'
'-x, -y, -z'
'x-1/2, -y-1/2, z-1/2'

loop_
_atom_site_label
_atom_site_fract_x
_atom_site_fract_y
_atom_site_fract_z
_atom_site_U_iso_or_equiv
_atom_site_adp_type
_atom_site_calc_flag
_atom_site_refinement_flags
_atom_site_occupancy
_atom_site_disorder_assembly
_atom_site_disorder_group
_atom_site_type_symbol
Cl1A 0.20818(11) 0.04205(4) 0.22791(8) 0.1005(4) Uani d . 1 . . Cl
C2A 0.1557(3) -0.02085(12) 0.1455(2) 0.0625(7) Uani d . 1 . . C
C3A 0.0243(3) -0.03999(13) 0.1282(3) 0.0634(8) Uani d . 1 . . C
H3A -0.038(3) -0.0197(13) 0.162(3) 0.075(9) Uiso d . 1 . . H
C4A -0.0161(3) -0.09064(12) 0.0631(2) 0.0576(7) Uani d . 1 . . C
H4A -0.107(3) -0.1042(12) 0.048(2) 0.063(8) Uiso d . 1 . . H
C5A 0.0731(3) -0.12111(11) 0.0156(2) 0.0506(6) Uani d . 1 . . C
C6A 0.2049(3) -0.09994(13) 0.0343(3) 0.0615(7) Uani d . 1 . . C
H6A 0.264(3) -0.1232(14) 0.002(3) 0.091(11) Uiso d . 1 . . H
C7A 0.2464(3) -0.05008(14) 0.0989(3) 0.0650(8) Uani d . 1 . . C
H7A 0.334(3) -0.0332(13) 0.112(3) 0.080(9) Uiso d . 1 . . H
C8A 0.0348(3) -0.17595(12) -0.0526(3) 0.0592(7) Uani d . 1 . . C
O9A 0.1139(2) -0.19980(10) -0.0978(2) 0.1008(9) Uani d . 1 . . O
C10A -0.1046(3) -0.20278(12) -0.0648(3) 0.0599(7) Uani d . 1 . . C
H11A -0.164(3) -0.1705(13) -0.098(2) 0.069(8) Uiso d . 1 . . H
H12A -0.118(3) -0.2085(13) 0.013(3) 0.077(10) Uiso d . 1 . . H
N11A -0.1291(2) -0.25678(10) -0.1317(2) 0.0629(6) Uani d . 1 . . N
C12A -0.0646(2) -0.30890(11) -0.0889(2) 0.0507(6) Uani d . 1 . . C
C13A -0.0626(3) -0.35878(12) -0.1584(3) 0.0585(7) Uani d . 1 . . C
H13A -0.115(3) -0.3563(14) -0.240(3) 0.091(11) Uiso d . 1 . . H
C14A -0.0039(3) -0.41139(13) -0.1140(3) 0.0658(8) Uani d . 1 . . C
H14A -0.010(3) -0.4481(14) -0.162(3) 0.078(9) Uiso d . 1 . . H
C15A 0.0580(3) -0.41748(13) 0.0000(3) 0.0680(8) Uani d . 1 . . C
H15A 0.098(3) -0.4560(14) 0.029(2) 0.072(9) Uiso d . 1 . . H
C16A 0.0567(3) -0.36873(14) 0.0679(3) 0.0688(9) Uani d . 1 . . C
H16A 0.094(4) -0.3690(15) 0.132(3) 0.084(12) Uiso d . 1 . . H
C17A -0.0008(3) -0.31588(13) 0.0273(3) 0.0616(7) Uani d . 1 . . C
H17A 0.007(3) -0.2813(14) 0.075(3) 0.078(9) Uiso d . 1 . . H
C18A -0.1771(5) -0.2497(2) -0.2541(3) 0.0884(12) Uani d . 1 . . C
H18A -0.190(4) -0.2152(18) -0.270(3) 0.099(14) Uiso d . 1 . . H
H19A -0.237(4) -0.2876(16) -0.286(3) 0.098(11) Uiso d . 1 . . H
H20A -0.104(6) -0.261(3) -0.305(5) 0.19(2) Uiso d . 1 . . H
Cl1B -0.22225(10) 0.02421(5) 0.32240(10) 0.1134(4) Uani d . 1 . . Cl
C2B -0.1260(3) 0.06720(13) 0.4325(3) 0.0691(8) Uani d . 1 . . C
C3B -0.1829(3) 0.08758(14) 0.5158(3) 0.0688(8) Uani d . 1 . . C
H3B -0.274(3) 0.0771(12) 0.511(3) 0.076(9) Uiso d . 1 . . H
C4B -0.1070(3) 0.12274(13) 0.6016(3) 0.0600(7) Uani d . 1 . . C
H4B -0.143(3) 0.1408(13) 0.659(3) 0.084(10) Uiso d . 1 . . H
C5B 0.0248(2) 0.13764(11) 0.6051(2) 0.0489(6) Uani d . 1 . . C
C6B 0.0813(3) 0.11608(15) 0.5203(3) 0.0689(8) Uani d . 1 . . C
H6B 0.177(4) 0.1247(14) 0.525(3) 0.096(11) Uiso d . 1 . . H
C7B 0.0044(3) 0.08060(17) 0.4340(3) 0.0809(10) Uani d . 1 . . C
H7B 0.042(4) 0.0634(17) 0.379(3) 0.117(13) Uiso d . 1 . . H
C8B 0.1023(3) 0.17666(11) 0.6990(2) 0.0496(6) Uani d . 1 . . C
O9B 0.0477(2) 0.19571(9) 0.77015(17) 0.0689(6) Uani d . 1 . . O
C10B 0.2465(3) 0.19340(15) 0.7034(3) 0.0580(7) Uani d . 1 . . C
H11B 0.292(3) 0.1611(13) 0.684(2) 0.064(8) Uiso d . 1 . . H
H12B 0.234(3) 0.2250(15) 0.652(3) 0.084(10) Uiso d . 1 . . H
N11B 0.3217(2) 0.21521(10) 0.8126(2) 0.0596(6) Uani d . 1 . . N
C12B 0.3689(2) 0.17558(12) 0.9001(2) 0.0539(7) Uani d . 1 . . C
C13B 0.4315(3) 0.19576(18) 1.0102(3) 0.0729(9) Uani d . 1 . . C
H13B 0.436(3) 0.2373(14) 1.027(3) 0.071(9) Uiso d . 1 . . H
C14B 0.4802(4) 0.1554(3) 1.0973(3) 0.0950(13) Uani d . 1 . . C
H14B 0.521(4) 0.1729(18) 1.167(4) 0.119(14) Uiso d . 1 . . H
C15B 0.4698(4) 0.0952(2) 1.0790(4) 0.0982(13) Uani d . 1 . . C
H15B 0.508(4) 0.0683(17) 1.137(4) 0.111(13) Uiso d . 1 . . H
C16B 0.4071(3) 0.07466(18) 0.9716(4) 0.0822(10) Uani d . 1 . . C
H16B 0.396(3) 0.0271(14) 0.955(2) 0.080(9) Uiso d . 1 . . H
C17B 0.3577(3) 0.11381(13) 0.8841(3) 0.0629(8) Uani d . 1 . . C
H17B 0.310(3) 0.0963(14) 0.811(3) 0.084(10) Uiso d . 1 . . H
C18B 0.3127(5) 0.27811(15) 0.8361(4) 0.0771(10) Uani d . 1 . . C
H18B 0.400(4) 0.2945(15) 0.860(3) 0.095(12) Uiso d . 1 . . H
H19B 0.275(5) 0.297(2) 0.770(5) 0.15(2) Uiso d . 1 . . H
H20B 0.243(4) 0.2845(17) 0.883(4) 0.122(15) Uiso d . 1 . . H

loop_
_atom_site_aniso_label
_atom_site_aniso_U_11
_atom_site_aniso_U_22
_atom_site_aniso_U_33
_atom_site_aniso_U_12
_atom_site_aniso_U_13
_atom_site_aniso_U_23
Cl1A 0.1272(8) 0.0922(7) 0.0850(6) -0.0384(6) 0.0322(6) -0.0334(5)
C2A 0.077(2) 0.0570(16) 0.0532(16) -0.0130(14) 0.0160(14) 0.0000(13)
C3A 0.0705(19) 0.0587(17) 0.0683(19) -0.0024(15) 0.0309(16) -0.0065(14)
C4A 0.0570(17) 0.0503(15) 0.0708(18) -0.0030(13) 0.0259(14) -0.0009(13)
C5A 0.0520(15) 0.0448(14) 0.0598(16) -0.0010(11) 0.0229(12) 0.0031(11)
C6A 0.0540(17) 0.0594(17) 0.077(2) 0.0013(13) 0.0264(15) 0.0012(15)
C7A 0.0572(18) 0.0675(18) 0.0720(19) -0.0132(15) 0.0198(15) 0.0028(15)
C8A 0.0584(17) 0.0500(15) 0.0750(19) -0.0007(13) 0.0277(14) -0.0046(13)
O9A 0.0899(16) 0.0865(16) 0.149(2) -0.0130(13) 0.0719(17) -0.0438(15)
C10A 0.0580(17) 0.0435(15) 0.079(2) 0.0030(13) 0.0185(15) -0.0039(14)
N11A 0.0660(15) 0.0483(13) 0.0673(16) 0.0013(11) 0.0044(12) -0.0047(11)
C12A 0.0441(14) 0.0451(14) 0.0627(16) -0.0064(11) 0.0135(12) -0.0046(12)
C13A 0.0578(17) 0.0534(16) 0.0654(19) -0.0105(13) 0.0179(14) -0.0095(14)
C14A 0.0654(19) 0.0468(16) 0.090(2) -0.0063(13) 0.0287(17) -0.0160(16)
C15A 0.0584(18) 0.0470(16) 0.096(2) -0.0003(13) 0.0151(17) 0.0007(16)
C16A 0.066(2) 0.0611(19) 0.071(2) -0.0009(14) 0.0026(17) 0.0001(16)
C17A 0.0618(17) 0.0527(16) 0.0651(19) -0.0008(13) 0.0065(14) -0.0089(14)
C18A 0.102(3) 0.066(2) 0.078(3) 0.003(2) -0.011(2) 0.007(2)
Cl1B 0.0997(7) 0.1112(8) 0.1116(8) -0.0113(6) -0.0049(6) -0.0461(6)
C2B 0.065(2) 0.0589(17) 0.075(2) 0.0045(14) 0.0031(16) -0.0117(15)
C3B 0.0470(17) 0.074(2) 0.083(2) -0.0046(15) 0.0127(15) -0.0046(17)
C4B 0.0479(16) 0.0665(18) 0.0683(19) -0.0007(13) 0.0198(14) -0.0040(15)
C5B 0.0477(15) 0.0478(14) 0.0523(15) 0.0063(11) 0.0147(12) 0.0028(11)
C6B 0.0499(17) 0.087(2) 0.073(2) -0.0002(15) 0.0212(15) -0.0188(16)
C7B 0.067(2) 0.097(3) 0.081(2) -0.0001(18) 0.0220(18) -0.033(2)
C8B 0.0486(14) 0.0491(14) 0.0517(14) 0.0042(11) 0.0139(12) 0.0048(12)
O9B 0.0670(12) 0.0832(14) 0.0623(12) -0.0001(10) 0.0274(10) -0.0124(10)
C10B 0.0574(17) 0.0594(18) 0.0575(17) -0.0064(14) 0.0151(14) 0.0017(15)
N11B 0.0604(14) 0.0539(13) 0.0607(14) -0.0086(10) 0.0084(11) -0.0033(11)
C12B 0.0397(14) 0.0651(17) 0.0578(16) -0.0048(12) 0.0141(12) -0.0020(13)
C13B 0.0624(19) 0.089(3) 0.063(2) -0.0163(17) 0.0090(15) -0.0041(18)
C14B 0.070(2) 0.146(4) 0.062(2) -0.018(2) 0.0044(18) 0.015(3)
C15B 0.067(2) 0.122(4) 0.102(3) 0.010(2) 0.014(2) 0.048(3)
C16B 0.066(2) 0.081(2) 0.102(3) 0.0132(17) 0.026(2) 0.025(2)
C17B 0.0532(17) 0.0641(18) 0.074(2) 0.0028(14) 0.0211(15) 0.0023(16)
C18B 0.083(3) 0.0572(19) 0.090(3) -0.0093(18) 0.020(2) -0.0039(18)

loop_
_atom_type_symbol
_atom_type_description
_atom_type_scat_dispersion_real
_atom_type_scat_dispersion_imag
_atom_type_scat_source
C C 0.0181 0.0091 'International Tables Vol C Tables 4.2.6.8 and 6.1.1.4'
N N 0.0311 0.0180 'International Tables Vol C Tables 4.2.6.8 and 6.1.1.4'
O O 0.0492 0.0322 'International Tables Vol C Tables 4.2.6.8 and 6.1.1.4'
Cl Cl 0.3639 0.7018 'International Tables Vol C Tables 4.2.6.8 and 6.1.1.4'
H H 0.0000 0.0000 'International Tables Vol C Tables 4.2.6.8 and 6.1.1.4'

loop_
_geom_angle_atom_site_label_1
_geom_angle_atom_site_label_2
_geom_angle_atom_site_label_3
_geom_angle
_geom_angle_publ_flag
C7A C2A C3A 121.7(3) yes
C7A C2A Cl1A 119.1(2) yes
C3A C2A Cl1A 119.2(2) yes
C2A C3A C4A 118.7(3) yes
C2A C3A H3A 121.3(18) no
C4A C3A H3A 120.0(18) no
C5A C4A C3A 120.9(3) yes
C5A C4A H4A 118.4(16) no
C3A C4A H4A 120.6(16) no
C4A C5A C6A 118.7(3) yes
C4A C5A C8A 122.6(2) yes
C6A C5A C8A 118.7(2) yes
C7A C6A C5A 121.0(3) yes
C7A C6A H6A 123(2) no
C5A C6A H6A 116(2) no
C6A C7A C2A 119.0(3) yes
C6A C7A H7A 124.4(19) no
C2A C7A H7A 116.6(19) no
O9A C8A C5A 120.6(2) yes
O9A C8A C10A 120.0(3) yes
C5A C8A C10A 119.4(2) yes
N11A C10A C8A 114.1(2) yes
N11A C10A H11A 113.1(17) no
C8A C10A H11A 102.8(17) no
N11A C10A H12A 112.4(17) no
C8A C10A H12A 108.1(18) no
H11A C10A H12A 106(2) no
C12A N11A C10A 120.0(2) yes
C12A N11A C18A 119.0(3) yes
C10A N11A C18A 116.8(3) yes
N11A C12A C13A 121.8(3) yes
N11A C12A C17A 121.9(2) yes
C13A C12A C17A 116.2(3) yes
C14A C13A C12A 121.3(3) yes
C14A C13A H13A 120.5(18) no
C12A C13A H13A 117.7(18) no
C13A C14A C15A 121.6(3) yes
C13A C14A H14A 121.5(18) no
C15A C14A H14A 116.7(17) no
C16A C15A C14A 117.1(3) yes
C16A C15A H15A 123.2(17) no
C14A C15A H15A 119.7(17) no
C17A C16A C15A 123.1(3) yes
C17A C16A H16A 115(3) no
C15A C16A H16A 121(3) no
C16A C17A C12A 120.6(3) yes
C16A C17A H17A 121.5(18) no
C12A C17A H17A 117.7(18) no
N11A C18A H18A 110(3) no
N11A C18A H19A 107(2) no
H18A C18A H19A 130(3) no
N11A C18A H20A 116(3) no
H18A C18A H20A 101(4) no
H19A C18A H20A 91(3) no
C7B C2B C3B 121.1(3) yes
C7B C2B Cl1B 119.5(3) yes
C3B C2B Cl1B 119.5(2) yes
C2B C3B C4B 119.3(3) yes
C2B C3B H3B 118.2(19) no
C4B C3B H3B 122.6(19) no
C3B C4B C5B 121.2(3) yes
C3B C4B H4B 123.2(19) no
C5B C4B H4B 115.5(19) no
C4B C5B C6B 118.8(3) yes
C4B C5B C8B 119.2(2) yes
C6B C5B C8B 122.1(2) yes
C7B C6B C5B 119.8(3) yes
C7B C6B H6B 121(2) no
C5B C6B H6B 119(2) no
C2B C7B C6B 119.9(3) yes
C2B C7B H7B 119(3) no
C6B C7B H7B 121(3) no
O9B C8B C5B 119.9(2) yes
O9B C8B C10B 120.6(2) yes
C5B C8B C10B 119.6(2) yes
N11B C10B C8B 113.7(2) yes
N11B C10B H11B 108.6(18) no
C8B C10B H11B 110.6(17) no
N11B C10B H12B 108(2) no
C8B C10B H12B 102(2) no
H11B C10B H12B 114(3) no
C12B N11B C10B 119.6(2) yes
C12B N11B C18B 120.2(3) yes
C10B N11B C18B 117.9(3) yes
N11B C12B C17B 122.1(3) yes
N11B C12B C13B 121.0(3) yes
C17B C12B C13B 116.9(3) yes
C14B C13B C12B 120.5(4) yes
C14B C13B H13B 118.9(19) no
C12B C13B H13B 120.5(19) no
C15B C14B C13B 121.5(4) yes
C15B C14B H14B 124(3) no
C13B C14B H14B 114(3) no
C14B C15B C16B 118.8(4) yes
C14B C15B H15B 121(3) no
C16B C15B H15B 120(3) no
C17B C16B C15B 120.8(4) yes
C17B C16B H16B 118.6(17) no
C15B C16B H16B 120.6(16) no
C16B C17B C12B 121.6(3) yes
C16B C17B H17B 116.5(19) no
C12B C17B H17B 121.8(19) no
N11B C18B H18B 110(2) no
N11B C18B H19B 109(3) no
H18B C18B H19B 104(4) no
N11B C18B H20B 109(2) no
H18B C18B H20B 121(3) no
H19B C18B H20B 103(4) no

loop_
_geom_bond_atom_site_label_1
_geom_bond_atom_site_label_2
_geom_bond_site_symmetry_2
_geom_bond_distance
_geom_bond_publ_flag
Cl1A C2A . 1.735(3) yes
C2A C7A . 1.373(4) yes
C2A C3A . 1.375(4) yes
C3A C4A . 1.386(4) yes
C3A H3A . 0.96(3) no
C4A C5A . 1.382(4) yes
C4A H4A . 0.95(3) no
C5A C6A . 1.393(4) yes
C5A C8A . 1.480(4) yes
C6A C7A . 1.371(4) yes
C6A H6A . 0.95(3) no
C7A H7A . 0.95(3) no
C8A O9A . 1.214(3) yes
C8A C10A . 1.521(4) yes
C10A N11A . 1.446(3) yes
C10A H11A . 0.97(3) no
C10A H12A . 1.00(3) no
N11A C12A . 1.377(3) yes
N11A C18A . 1.455(4) yes
C12A C13A . 1.407(4) yes
C12A C17A . 1.407(4) yes
C13A C14A . 1.371(4) yes
C13A H13A . 1.00(4) no
C14A C15A . 1.378(4) yes
C14A H14A . 1.00(3) no
C15A C16A . 1.373(5) yes
C15A H15A . 0.98(3) no
C16A C17A . 1.359(4) yes
C16A H16A . 0.77(3) no
C17A H17A . 0.96(3) no
C18A H18A . 0.80(4) no
C18A H19A . 1.06(4) no
C18A H20A . 1.11(6) no
Cl1B C2B . 1.738(3) yes
C2B C7B . 1.364(4) yes
C2B C3B . 1.372(4) yes
C3B C4B . 1.379(4) yes
C3B H3B . 0.95(3) no
C4B C5B . 1.380(4) yes
C4B H4B . 0.96(3) no
C5B C6B . 1.394(4) yes
C5B C8B . 1.497(4) yes
C6B C7B . 1.390(4) yes
C6B H6B . 0.99(4) no
C7B H7B . 0.94(4) no
C8B O9B . 1.223(3) yes
C8B C10B . 1.510(4) yes
C10B N11B . 1.441(4) yes
C10B H11B . 0.93(3) no
C10B H12B . 0.93(3) no
N11B C12B . 1.377(3) yes
N11B C18B . 1.448(4) yes
C12B C17B . 1.400(4) yes
C12B C13B . 1.405(4) yes
C13B C14B . 1.386(5) yes
C13B H13B . 0.95(3) no
C14B C15B . 1.370(6) yes
C14B H14B . 0.94(4) no
C15B C16B . 1.380(6) yes
C15B H15B . 0.93(4) no
C16B C17B . 1.374(4) yes
C16B H16B . 1.09(3) no
C17B H17B . 0.98(3) no
C18B H18B . 0.94(4) no
C18B H19B . 0.90(5) no
C18B H20B . 1.03(4) no

loop_
_geom_torsion_atom_site_label_1
_geom_torsion_atom_site_label_2
_geom_torsion_atom_site_label_3
_geom_torsion_atom_site_label_4
_geom_torsion
_geom_torsion_publ_flag
C7A C2A C3A C4A 0.9(5) no
Cl1A C2A C3A C4A -179.4(2) no
C2A C3A C4A C5A -0.6(4) no
C3A C4A C5A C6A 0.0(4) no
C3A C4A C5A C8A 178.8(3) no
C4A C5A C6A C7A 0.3(4) no
C8A C5A C6A C7A -178.6(3) no
C5A C6A C7A C2A 0.0(5) no
C3A C2A C7A C6A -0.6(5) no
Cl1A C2A C7A C6A 179.7(2) no
C4A C5A C8A O9A 176.3(3) no
C6A C5A C8A O9A -4.9(4) no
C4A C5A C8A C10A -4.4(4) no
C6A C5A C8A C10A 174.5(3) no
O9A C8A C10A N11A 0.4(4) no
C5A C8A C10A N11A -179.0(2) no
C8A C10A N11A C12A 71.4(4) no
C8A C10A N11A C18A -85.3(4) no
C10A N11A C12A C13A -166.4(3) no
C18A N11A C12A C13A -10.2(4) no
C10A N11A C12A C17A 15.6(4) no
C18A N11A C12A C17A 171.9(3) no
N11A C12A C13A C14A -176.8(3) no
C17A C12A C13A C14A 1.3(4) no
C12A C13A C14A C15A -1.2(4) no
C13A C14A C15A C16A 0.9(4) no
C14A C15A C16A C17A -0.7(5) no
C15A C16A C17A C12A 0.9(5) no
N11A C12A C17A C16A 177.0(3) no
C13A C12A C17A C16A -1.1(4) no
C7B C2B C3B C4B 0.8(5) no
Cl1B C2B C3B C4B -178.6(2) no
C2B C3B C4B C5B -0.1(5) no
C3B C4B C5B C6B -0.5(4) no
C3B C4B C5B C8B 179.1(3) no
C4B C5B C6B C7B 0.4(5) no
C8B C5B C6B C7B -179.2(3) no
C3B C2B C7B C6B -0.8(6) no
Cl1B C2B C7B C6B 178.5(3) no
C5B C6B C7B C2B 0.2(6) no
C4B C5B C8B O9B -1.3(4) no
C6B C5B C8B O9B 178.3(3) no
C4B C5B C8B C10B -179.8(3) no
C6B C5B C8B C10B -0.2(4) no
O9B C8B C10B N11B 19.1(4) no
C5B C8B C10B N11B -162.4(2) no
C8B C10B N11B C12B 76.4(3) no
C8B C10B N11B C18B -86.5(4) no
C10B N11B C12B C17B 6.3(4) no
C18B N11B C12B C17B 168.7(3) no
C10B N11B C12B C13B -174.0(3) no
C18B N11B C12B C13B -11.6(4) no
N11B C12B C13B C14B -179.1(3) no
C17B C12B C13B C14B 0.6(4) no
C12B C13B C14B C15B 0.4(5) no
C13B C14B C15B C16B -1.2(6) no
C14B C15B C16B C17B 0.9(5) no
C15B C16B C17B C12B 0.1(5) no
N11B C12B C17B C16B 178.9(3) no
C13B C12B C17B C16B -0.8(4) no

loop_
_cod_related_entry_id
_cod_related_entry_database
_cod_related_entry_code
1 ChemSpider 15461017
